data_7717855
loop_
_publ_author_name
'Deka, Rajesh'
'Chattopadhyay, Samir'
'Orthaber, Andreas'

_publ_section_title
;
 Contorting the Hetero Phosphaquinoid: Synthesis and Electronic Insights
 into a Non-planar, Ferrocenyl Phosphaquinoid
;
_journal_name_full 'Dalton Transactions'
_journal_paper_doi 10.1039/D4DT03542A
_journal_year 2025
_chemical_formula_moiety 'C49 H51 Fe P, C6 H6'
_chemical_formula_sum 'C55 H57 Fe P'
_chemical_formula_weight 804.82
_space_group_crystal_system monoclinic
_space_group_IT_number 14
_space_group_name_Hall '-P 2yn'
_space_group_name_H-M_alt 'P 1 21/n 1'
_atom_sites_solution_hydrogens geom
_audit_creation_date 2024-12-10
_audit_creation_method
;
Olex2 1.5
(compiled 2024.02.16 svn.r378c4104 for OlexSys, GUI svn.r6928)
;
_audit_update_record
;
2024-12-23 deposited with the CCDC.	2025-01-22 downloaded from the CCDC.
;
_cell_angle_alpha 90
_cell_angle_beta 91.3570(10)
_cell_angle_gamma 90
_cell_formula_units_Z 4
_cell_length_a 9.43921(10)
_cell_length_b 15.8638(2)
_cell_length_c 28.9421(4)
_cell_measurement_reflns_used 18728
_cell_measurement_temperature 150.00(10)
_cell_measurement_theta_max 78.8270
_cell_measurement_theta_min 2.7990
_cell_volume 4332.62(9)
_computing_cell_refinement 'CrysAlisPro 1.171.43.142a (Rigaku OD, 2024)'
_computing_data_collection 'CrysAlisPro 1.171.43.142a (Rigaku OD, 2024)'
_computing_data_reduction 'CrysAlisPro 1.171.43.142a (Rigaku OD, 2024)'
_computing_molecular_graphics 'Olex2 1.5 (Dolomanov et al., 2009)'
_computing_publication_material 'Olex2 1.5 (Dolomanov et al., 2009)'
_computing_structure_refinement 'SHELXL 2019/3 (Sheldrick, 2015)'
_computing_structure_solution 'SHELXT 2018/2 (Sheldrick, 2018)'
_diffrn_ambient_environment N~2~
_diffrn_ambient_temperature 150.00(10)
_diffrn_detector 'Hybrid Pixel Array Detector'
_diffrn_detector_area_resol_mean 10.0000
_diffrn_detector_type HyPix
_diffrn_measured_fraction_theta_full 0.999
_diffrn_measured_fraction_theta_max 0.963
_diffrn_measurement_details
;
List of Runs (angles in degrees, time in seconds):

  # Type    Start    End  Width  t~exp~   \w     \q     \k     \f   Frames
#--------------------------------------------------------------------------
  1  \w    -73.00  -3.00   1.00    8.85    --  -50.67  86.00 145.00   70
  2  \w    -14.00  28.00   1.00    8.85    --   50.67 -86.00  27.00   42
  3  \w   -153.00-128.00   1.00   35.40    -- -106.00 -86.00  27.00   25
  4  \w     42.00  68.00   1.00   35.40    --  110.51 -86.00  27.00   26
  5  \w     87.00 159.00   1.00   35.40    --  110.51  86.00 145.00   72
  6  \w    107.00 134.00   1.00   35.40    --  110.51 -86.00  27.00   27
  7  \w    -25.00  22.00   1.00    8.85    --  -50.67  19.00 150.00   47
  8  \w    -23.00   9.00   1.00    8.85    --  -50.67  19.00 -60.00   32
  9  \w    -18.00  25.00   1.00    8.85    --   50.67 -19.00 -90.00   43
 10  \w    -11.00  25.00   1.00    8.85    --   50.67 -19.00 -30.00   36
 11  \w    -21.00  25.00   1.00    8.85    --   50.67 -19.00 120.00   46
 12  \w    -63.00 -35.00   1.00   35.40    -- -106.00  57.00   0.00   28
 13  \w    -63.00 -36.00   1.00   35.40    -- -106.00  57.00 -60.00   27
 14  \w    -66.00 -41.00   1.00   35.40    -- -106.00  57.00  30.00   25
 15  \w   -110.00 -73.00   1.00   35.40    -- -106.00 125.00-150.00   37
 16  \w    -66.00 -34.00   1.00   35.40    -- -106.00  57.00-150.00   32
 17  \w   -167.00 -98.00   1.00   35.40    -- -106.00 -38.00  90.00   69
 18  \w   -107.00 -82.00   1.00   35.40    -- -106.00  86.00 145.00   25
 19  \w    -62.00 -36.00   1.00   35.40    -- -106.00  57.00 -90.00   26
 20  \w     41.00  66.00   1.00   35.40    --  110.51 -57.00 -60.00   25
 21  \w     42.00 102.00   1.00   35.40    --  110.51-125.00-180.00   60
 22  \w     79.00 104.00   1.00   35.40    --  110.51 -99.00  60.00   25
 23  \w     45.00  73.00   1.00   35.40    --  110.51 -99.00  60.00   28
 24  \w     39.00  64.00   1.00   35.40    --  110.51 -57.00  30.00   25
 25  \w    109.00 175.00   1.00   35.40    --  110.51  38.00-150.00   66
 26  \w     56.00  96.00   1.00   35.40    --  110.51 -99.00-180.00   40
 27  \w     73.00  98.00   1.00   35.40    --  110.51 -99.00 -90.00   25
 28  \w    153.00 178.00   1.00   35.40    --  110.51  19.00  60.00   25
 29  \w    103.00 135.00   1.00   35.40    --  110.51  19.00  60.00   32
 30  \w     39.00  64.00   1.00   35.40    --  110.51 -57.00 150.00   25
 31  \w     42.00  67.00   1.00   35.40    --  110.51 -99.00 -90.00   25
 32  \w     41.00  66.00   1.00   35.40    --  110.51 -57.00-180.00   25
;
_diffrn_measurement_device 'four-circle diffractometer'
_diffrn_measurement_device_type 'XtaLAB Synergy, Single source at home/near, HyPix'
_diffrn_measurement_method '\w scans'
_diffrn_orient_matrix_type 'CrysAlisPro convention (1999,Acta A55,543-557)'
_diffrn_orient_matrix_UB_11 -0.0347434000
_diffrn_orient_matrix_UB_12 0.0946470000
_diffrn_orient_matrix_UB_13 0.0030495000
_diffrn_orient_matrix_UB_21 0.0780826000
_diffrn_orient_matrix_UB_22 0.0046921000
_diffrn_orient_matrix_UB_23 0.0472945000
_diffrn_orient_matrix_UB_31 0.1391269000
_diffrn_orient_matrix_UB_32 0.0210363000
_diffrn_orient_matrix_UB_33 -0.0243000000
_diffrn_radiation_monochromator mirror
_diffrn_radiation_probe x-ray
_diffrn_radiation_type 'Cu K\a'
_diffrn_radiation_wavelength 1.54184
_diffrn_reflns_av_R_equivalents 0.0278
_diffrn_reflns_av_unetI/netI 0.0237
_diffrn_reflns_Laue_measured_fraction_full 0.999
_diffrn_reflns_Laue_measured_fraction_max 0.963
_diffrn_reflns_limit_h_max 12
_diffrn_reflns_limit_h_min -10
_diffrn_reflns_limit_k_max 20
_diffrn_reflns_limit_k_min -20
_diffrn_reflns_limit_l_max 31
_diffrn_reflns_limit_l_min -36
_diffrn_reflns_number 35457
_diffrn_reflns_point_group_measured_fraction_full 0.999
_diffrn_reflns_point_group_measured_fraction_max 0.963
_diffrn_reflns_theta_full 67.684
_diffrn_reflns_theta_max 79.597
_diffrn_reflns_theta_min 3.055
_diffrn_source 'micro-focus sealed X-ray tube'
_diffrn_source_type 'PhotonJet (Cu) X-ray Source'
_exptl_absorpt_coefficient_mu 3.403
_exptl_absorpt_correction_T_max 1.00000
_exptl_absorpt_correction_T_min 0.70059
_exptl_absorpt_correction_type multi-scan
_exptl_absorpt_process_details
;
CrysAlisPro 1.171.43.142a (Rigaku Oxford Diffraction, 2024)
Empirical absorption correction using spherical harmonics,
implemented in SCALE3 ABSPACK scaling algorithm.
;
_exptl_crystal_colour 'clear light red'
_exptl_crystal_colour_lustre clear
_exptl_crystal_colour_modifier light
_exptl_crystal_colour_primary red
_exptl_crystal_density_diffrn 1.234
_exptl_crystal_description block
_exptl_crystal_F_000 1712
_exptl_crystal_size_max 0.18
_exptl_crystal_size_mid 0.15
_exptl_crystal_size_min 0.09
_refine_diff_density_max 2.015
_refine_diff_density_min -0.763
_refine_diff_density_rms 0.065
_refine_ls_extinction_coef 0.00047(10)
_refine_ls_extinction_expression Fc^*^=kFc[1+0.001xFc^2^\l^3^/sin(2\q)]^-1/4^
_refine_ls_extinction_method 'SHELXL-2019/2 (Sheldrick 2019)'
_refine_ls_goodness_of_fit_ref 1.045
_refine_ls_hydrogen_treatment constr
_refine_ls_matrix_type full
_refine_ls_number_parameters 524
_refine_ls_number_reflns 9064
_refine_ls_number_restraints 0
_refine_ls_restrained_S_all 1.045
_refine_ls_R_factor_all 0.0580
_refine_ls_R_factor_gt 0.0547
_refine_ls_shift/su_max 0.001
_refine_ls_shift/su_mean 0.000
_refine_ls_structure_factor_coef Fsqd
_refine_ls_weighting_details 'w=1/[\s^2^(Fo^2^)+(0.0836P)^2^+3.9387P] where P=(Fo^2^+2Fc^2^)/3'
_refine_ls_weighting_scheme calc
_refine_ls_wR_factor_gt 0.1517
_refine_ls_wR_factor_ref 0.1543
_reflns_Friedel_coverage 0.000
_reflns_number_gt 8384
_reflns_number_total 9064
_reflns_threshold_expression 'I > 2\s(I)'
_cod_data_source_file d4dt03542a2.cif
_cod_data_source_block ao_rdferrocenepc_cis_1_auto
_cod_original_cell_volume 4332.63(9)
_cod_database_code 7717855
_shelx_shelxl_version_number 2019/3
_chemical_oxdiff_formula 'C55 H58 P1 Fe1 '
_shelx_space_group_comment
;
The symmetry employed for this shelxl refinement is uniquely defined
by the following loop, which should always be used as a source of
symmetry information in preference to the above space-group names.
They are only intended as comments.
;
_shelx_estimated_absorpt_t_max 0.749
_shelx_estimated_absorpt_t_min 0.579
_olex2_refinement_description
;
1. Fixed Uiso
 At 1.2 times of:
  All C(H) groups
 At 1.5 times of:
  All C(H,H,H) groups
2.a Aromatic/amide H refined with riding coordinates:
 C8(H8), C7(H7), C32(H32), C4(H4), C30(H30), C6(H6), C1(H1), C3(H3), C13(H13),
 C5(H5), C2(H2), C19(H19), C15(H15), C17(H17), C22(H22), C16(H16), C14(H14),
 C21(H21), C20(H20), C27(H27), C23(H23), C24(H24), C26(H26), C25(H25), C5S(H5S),
  C2S(H2S), C4S(H4S), C3S(H3S), C6S(H6S), C1S(H1S)
2.b Idealised Me refined as rotating group:
 C37(H37A,H37B,H37C), C36(H36A,H36B,H36C), C44(H44A,H44B,H44C), C43(H43A,H43B,
 H43C), C35(H35A,H35B,H35C), C45(H45A,H45B,H45C), C41(H41A,H41B,H41C), C39(H39A,
 H39B,H39C), C40(H40A,H40B,H40C)
;
_olex2_submission_special_instructions 'No special instructions were received'
_oxdiff_exptl_absorpt_empirical_details
;
Empirical correction (ABSPACK) includes:
- Absorption correction using spherical harmonics
- Frame scaling
;
_oxdiff_exptl_absorpt_empirical_full_max 1.750
_oxdiff_exptl_absorpt_empirical_full_min 0.592

loop_
_space_group_symop_operation_xyz
'x, y, z'
'-x+1/2, y+1/2, -z+1/2'
'-x, -y, -z'
'x-1/2, -y-1/2, z-1/2'

loop_
_atom_site_label
_atom_site_type_symbol
_atom_site_fract_x
_atom_site_fract_y
_atom_site_fract_z
_atom_site_U_iso_or_equiv
_atom_site_adp_type
_atom_site_occupancy
_atom_site_site_symmetry_order
_atom_site_calc_flag
_atom_site_refinement_flags_posn
_atom_site_refinement_flags_adp
_atom_site_refinement_flags_occupancy
_atom_site_disorder_assembly
_atom_site_disorder_group
Fe1 Fe 0.51894(4) 0.21395(3) 0.52316(2) 0.03304(13) Uani 1 1 d . . . . .
P1 P 0.32338(6) 0.27958(4) 0.27405(2) 0.03022(15) Uani 1 1 d . . . . .
C9A C 0.3085(2) 0.40698(14) 0.33430(7) 0.0266(4) Uani 1 1 d . . . . .
C4A C 0.3308(2) 0.43062(14) 0.38081(7) 0.0259(4) Uani 1 1 d . . . . .
C10 C 0.4448(2) 0.38686(14) 0.40777(7) 0.0265(4) Uani 1 1 d . . . . .
C8A C 0.5518(2) 0.34830(14) 0.33243(7) 0.0255(4) Uani 1 1 d . . . . .
C5A C 0.5719(2) 0.37077(14) 0.37939(7) 0.0259(4) Uani 1 1 d . . . . .
C31 C 0.7240(2) 0.14998(14) 0.21855(8) 0.0284(4) Uani 1 1 d . . . . .
C11 C 0.4297(2) 0.36201(14) 0.45205(7) 0.0268(4) Uani 1 1 d . . . . .
C12 C 0.2918(2) 0.37378(14) 0.47598(7) 0.0276(4) Uani 1 1 d . . . . .
C18 C 0.5412(2) 0.31563(15) 0.47893(8) 0.0289(5) Uani 1 1 d . . . . .
C34 C 0.4516(2) 0.30919(15) 0.17168(8) 0.0307(5) Uani 1 1 d . . . . .
C8 C 0.6705(2) 0.33440(15) 0.30550(8) 0.0289(4) Uani 1 1 d . . . . .
H8 H 0.658003 0.317364 0.274204 0.035 Uiso 1 1 calc R U . . .
C29 C 0.5214(2) 0.24383(14) 0.20488(8) 0.0274(4) Uani 1 1 d . . . . .
C33 C 0.5239(2) 0.14548(14) 0.27050(8) 0.0287(5) Uani 1 1 d . . . . .
C7 C 0.8067(2) 0.34518(16) 0.32394(8) 0.0327(5) Uani 1 1 d . . . . .
H7 H 0.886460 0.335972 0.305156 0.039 Uiso 1 1 calc R U . . .
C32 C 0.6551(2) 0.11610(14) 0.25593(8) 0.0297(5) Uani 1 1 d . . . . .
H32 H 0.698836 0.070910 0.272397 0.036 Uiso 1 1 calc R U . . .
C9 C 0.4047(2) 0.34413(14) 0.31339(7) 0.0264(4) Uani 1 1 d . . . . .
C28 C 0.4644(2) 0.21652(14) 0.24761(8) 0.0276(4) Uani 1 1 d . . . . .
C4 C 0.2487(2) 0.49569(15) 0.39899(8) 0.0305(5) Uani 1 1 d . . . . .
H4 H 0.265184 0.513436 0.430002 0.037 Uiso 1 1 calc R U . . .
C30 C 0.6512(2) 0.21026(14) 0.19234(8) 0.0285(5) Uani 1 1 d . . . . .
H30 H 0.692143 0.229433 0.164562 0.034 Uiso 1 1 calc R U . . .
C6 C 0.8263(2) 0.36936(16) 0.36972(9) 0.0338(5) Uani 1 1 d . . . . .
H6 H 0.919322 0.377674 0.382175 0.041 Uiso 1 1 calc R U . . .
C1 C 0.2004(2) 0.44617(16) 0.30822(8) 0.0322(5) Uani 1 1 d . . . . .
H1 H 0.183226 0.429222 0.277110 0.039 Uiso 1 1 calc R U . . .
C3 C 0.1438(3) 0.53448(15) 0.37232(9) 0.0345(5) Uani 1 1 d . . . . .
H3 H 0.089228 0.578615 0.385158 0.041 Uiso 1 1 calc R U . . .
C38 C 0.8732(2) 0.12375(16) 0.20477(9) 0.0335(5) Uani 1 1 d . . . . .
C13 C 0.1730(2) 0.33065(16) 0.45886(8) 0.0329(5) Uani 1 1 d . . . . .
H13 H 0.181116 0.296293 0.432169 0.039 Uiso 1 1 calc R U . . .
C5 C 0.7097(2) 0.38136(15) 0.39724(8) 0.0305(5) Uani 1 1 d . . . . .
H5 H 0.723635 0.397026 0.428696 0.037 Uiso 1 1 calc R U . . .
C42 C 0.4499(3) 0.09684(16) 0.30956(8) 0.0351(5) Uani 1 1 d . . . . .
C2 C 0.1179(3) 0.50936(16) 0.32702(8) 0.0346(5) Uani 1 1 d . . . . .
H2 H 0.044365 0.535122 0.309029 0.042 Uiso 1 1 calc R U . . .
C19 C 0.6207(3) 0.24477(18) 0.46386(9) 0.0374(5) Uani 1 1 d . . . . .
H19 H 0.609285 0.217095 0.434901 0.045 Uiso 1 1 calc R U . . .
C15 C 0.0293(3) 0.38759(19) 0.51856(10) 0.0426(6) Uani 1 1 d . . . . .
H15 H -0.059531 0.392325 0.533112 0.051 Uiso 1 1 calc R U . . .
C17 C 0.2755(3) 0.42404(16) 0.51510(8) 0.0341(5) Uani 1 1 d . . . . .
H17 H 0.354862 0.453678 0.527730 0.041 Uiso 1 1 calc R U . . .
C22 C 0.5907(3) 0.33546(17) 0.52499(9) 0.0364(5) Uani 1 1 d . . . . .
H22 H 0.555318 0.379267 0.543888 0.044 Uiso 1 1 calc R U . . .
C16 C 0.1454(3) 0.43120(18) 0.53567(9) 0.0404(6) Uani 1 1 d . . . . .
H16 H 0.135938 0.466568 0.561906 0.048 Uiso 1 1 calc R U . . .
C14 C 0.0430(3) 0.33704(18) 0.48015(9) 0.0391(6) Uani 1 1 d . . . . .
H14 H -0.036422 0.306564 0.468246 0.047 Uiso 1 1 calc R U . . .
C37 C 0.5136(3) 0.30321(17) 0.12271(9) 0.0368(5) Uani 1 1 d . . . . .
H37A H 0.612880 0.321316 0.123823 0.055 Uiso 1 1 calc R U . . .
H37B H 0.459250 0.339732 0.101508 0.055 Uiso 1 1 calc R U . . .
H37C H 0.507852 0.244795 0.111807 0.055 Uiso 1 1 calc R U . . .
C36 C 0.2926(3) 0.29359(19) 0.16453(9) 0.0410(6) Uani 1 1 d . . . . .
H36A H 0.276436 0.234168 0.156800 0.061 Uiso 1 1 calc R U . . .
H36B H 0.256207 0.329157 0.139234 0.061 Uiso 1 1 calc R U . . .
H36C H 0.243347 0.307466 0.192972 0.061 Uiso 1 1 calc R U . . .
C21 C 0.7013(3) 0.27872(19) 0.53753(10) 0.0432(6) Uani 1 1 d . . . . .
H21 H 0.753375 0.278297 0.566034 0.052 Uiso 1 1 calc R U . . .
C44 C 0.4720(3) 0.14059(19) 0.35666(9) 0.0415(6) Uani 1 1 d . . . . .
H44A H 0.572615 0.154096 0.361406 0.062 Uiso 1 1 calc R U . . .
H44B H 0.441324 0.102901 0.381310 0.062 Uiso 1 1 calc R U . . .
H44C H 0.416161 0.192645 0.357232 0.062 Uiso 1 1 calc R U . . .
C20 C 0.7205(3) 0.2224(2) 0.49975(10) 0.0463(7) Uani 1 1 d . . . . .
H20 H 0.787723 0.177938 0.498620 0.056 Uiso 1 1 calc R U . . .
C43 C 0.2911(3) 0.08604(18) 0.29840(9) 0.0417(6) Uani 1 1 d . . . . .
H43A H 0.244956 0.141377 0.298111 0.062 Uiso 1 1 calc R U . . .
H43B H 0.248432 0.050353 0.321947 0.062 Uiso 1 1 calc R U . . .
H43C H 0.278588 0.059488 0.267998 0.062 Uiso 1 1 calc R U . . .
C35 C 0.4796(3) 0.39898(16) 0.18854(10) 0.0408(6) Uani 1 1 d . . . . .
H35A H 0.432378 0.407909 0.217928 0.061 Uiso 1 1 calc R U . . .
H35B H 0.442562 0.439146 0.165534 0.061 Uiso 1 1 calc R U . . .
H35C H 0.581856 0.407538 0.192966 0.061 Uiso 1 1 calc R U . . .
C45 C 0.5106(3) 0.00657(17) 0.31430(10) 0.0456(6) Uani 1 1 d . . . . .
H45A H 0.508667 -0.020897 0.283961 0.068 Uiso 1 1 calc R U . . .
H45B H 0.452988 -0.025934 0.335687 0.068 Uiso 1 1 calc R U . . .
H45C H 0.608468 0.009363 0.326247 0.068 Uiso 1 1 calc R U . . .
C41 C 0.9315(3) 0.05197(19) 0.23506(10) 0.0452(6) Uani 1 1 d . . . . .
H41A H 0.933102 0.069627 0.267514 0.068 Uiso 1 1 calc R U . . .
H41B H 1.027959 0.038141 0.225784 0.068 Uiso 1 1 calc R U . . .
H41C H 0.870821 0.002216 0.231258 0.068 Uiso 1 1 calc R U . . .
C27 C 0.3355(3) 0.2063(2) 0.55895(12) 0.0522(8) Uani 1 1 d . . . . .
H27 H 0.280699 0.252717 0.569003 0.063 Uiso 1 1 calc R U . . .
C23 C 0.3190(3) 0.1648(2) 0.51687(12) 0.0524(8) Uani 1 1 d . . . . .
H23 H 0.250448 0.177958 0.493407 0.063 Uiso 1 1 calc R U . . .
C24 C 0.4210(4) 0.09965(19) 0.51475(12) 0.0538(7) Uani 1 1 d . . . . .
H24 H 0.433436 0.061607 0.489821 0.065 Uiso 1 1 calc R U . . .
C26 C 0.4488(4) 0.1673(2) 0.58444(11) 0.0528(7) Uani 1 1 d . . . . .
H26 H 0.482292 0.182829 0.614465 0.063 Uiso 1 1 calc R U . . .
C39 C 0.9719(3) 0.1997(2) 0.21114(14) 0.0534(8) Uani 1 1 d . . . . .
H39A H 0.937146 0.246507 0.191943 0.080 Uiso 1 1 calc R U . . .
H39B H 1.067704 0.184220 0.201883 0.080 Uiso 1 1 calc R U . . .
H39C H 0.974150 0.216818 0.243678 0.080 Uiso 1 1 calc R U . . .
C25 C 0.5020(3) 0.1018(2) 0.55711(12) 0.0522(7) Uani 1 1 d . . . . .
H25 H 0.578304 0.065314 0.565353 0.063 Uiso 1 1 calc R U . . .
C40 C 0.8728(3) 0.0940(2) 0.15456(10) 0.0533(8) Uani 1 1 d . . . . .
H40A H 0.806939 0.046622 0.150684 0.080 Uiso 1 1 calc R U . . .
H40B H 0.968375 0.075931 0.146563 0.080 Uiso 1 1 calc R U . . .
H40C H 0.842670 0.140399 0.134238 0.080 Uiso 1 1 calc R U . . .
C5S C -0.0814(4) 0.0093(2) 0.43546(12) 0.0610(8) Uani 1 1 d . . . . .
H5S H -0.115909 -0.037113 0.452573 0.073 Uiso 1 1 calc R U . . .
C2S C 0.0196(4) 0.1427(3) 0.38473(13) 0.0644(9) Uani 1 1 d . . . . .
H2S H 0.054817 0.188055 0.366883 0.077 Uiso 1 1 calc R U . . .
C4S C -0.1718(4) 0.0568(3) 0.40799(13) 0.0664(9) Uani 1 1 d . . . . .
H4S H -0.269993 0.043559 0.406636 0.080 Uiso 1 1 calc R U . . .
C3S C -0.1219(4) 0.1234(3) 0.38241(14) 0.0689(10) Uani 1 1 d . . . . .
H3S H -0.184918 0.155613 0.363375 0.083 Uiso 1 1 calc R U . . .
C6S C 0.0603(4) 0.0305(3) 0.43765(13) 0.0683(10) Uani 1 1 d . . . . .
H6S H 0.124310 -0.001095 0.456646 0.082 Uiso 1 1 calc R U . . .
C1S C 0.1093(4) 0.0980(3) 0.41212(13) 0.0722(12) Uani 1 1 d . . . . .
H1S H 0.206840 0.112782 0.413927 0.087 Uiso 1 1 calc R U . . .

loop_
_atom_site_aniso_label
_atom_site_aniso_U_11
_atom_site_aniso_U_22
_atom_site_aniso_U_33
_atom_site_aniso_U_23
_atom_site_aniso_U_13
_atom_site_aniso_U_12
Fe1 0.0310(2) 0.0391(2) 0.0290(2) 0.00267(15) -0.00088(15) -0.00178(15)
P1 0.0214(3) 0.0396(3) 0.0296(3) -0.0078(2) -0.0007(2) -0.0012(2)
C9A 0.0233(10) 0.0305(11) 0.0259(10) 0.0001(8) 0.0015(8) -0.0016(8)
C4A 0.0228(10) 0.0293(10) 0.0256(10) 0.0007(8) 0.0012(8) -0.0023(8)
C10 0.0235(10) 0.0302(11) 0.0258(10) -0.0021(8) -0.0017(8) -0.0022(8)
C8A 0.0237(10) 0.0269(10) 0.0260(10) 0.0002(8) 0.0000(8) -0.0029(8)
C5A 0.0235(10) 0.0285(10) 0.0257(10) 0.0005(8) 0.0010(8) -0.0030(8)
C31 0.0251(10) 0.0297(11) 0.0305(11) -0.0043(9) -0.0005(8) -0.0017(8)
C11 0.0245(10) 0.0304(11) 0.0253(10) -0.0026(8) -0.0012(8) -0.0022(8)
C12 0.0273(10) 0.0307(11) 0.0249(10) 0.0027(8) 0.0005(8) -0.0012(8)
C18 0.0236(10) 0.0377(12) 0.0255(10) 0.0035(9) 0.0005(8) -0.0037(9)
C34 0.0284(11) 0.0331(11) 0.0306(11) -0.0009(9) -0.0022(9) 0.0023(9)
C8 0.0257(10) 0.0335(11) 0.0274(10) -0.0016(9) 0.0020(8) -0.0019(9)
C29 0.0260(10) 0.0281(10) 0.0280(10) -0.0041(9) -0.0015(8) -0.0019(8)
C33 0.0280(11) 0.0313(11) 0.0268(10) -0.0045(9) -0.0012(8) -0.0073(9)
C7 0.0227(10) 0.0412(13) 0.0341(12) -0.0006(10) 0.0033(9) -0.0020(9)
C32 0.0293(11) 0.0287(11) 0.0310(11) -0.0011(9) -0.0028(9) -0.0015(9)
C9 0.0226(10) 0.0321(11) 0.0245(10) 0.0013(8) 0.0025(8) -0.0005(8)
C28 0.0245(10) 0.0314(11) 0.0269(11) -0.0052(8) -0.0001(8) -0.0042(8)
C4 0.0325(11) 0.0306(11) 0.0285(11) -0.0017(9) 0.0040(9) -0.0004(9)
C30 0.0274(11) 0.0306(11) 0.0276(11) -0.0018(8) 0.0021(9) -0.0024(8)
C6 0.0212(10) 0.0433(13) 0.0368(12) 0.0022(10) -0.0023(9) -0.0058(9)
C1 0.0282(11) 0.0398(13) 0.0285(11) 0.0006(9) -0.0006(9) 0.0031(9)
C3 0.0346(12) 0.0317(11) 0.0374(12) 0.0021(10) 0.0073(10) 0.0070(9)
C38 0.0276(11) 0.0353(12) 0.0375(12) 0.0003(10) 0.0008(9) 0.0040(9)
C13 0.0287(11) 0.0407(13) 0.0293(11) -0.0029(10) 0.0009(9) -0.0042(9)
C5 0.0276(11) 0.0365(12) 0.0271(11) 0.0004(9) -0.0026(9) -0.0052(9)
C42 0.0362(12) 0.0376(13) 0.0316(12) 0.0004(10) 0.0027(9) -0.0087(10)
C2 0.0308(11) 0.0402(13) 0.0328(12) 0.0062(10) 0.0004(9) 0.0082(10)
C19 0.0347(12) 0.0497(15) 0.0281(11) 0.0043(11) 0.0057(9) 0.0071(11)
C15 0.0322(13) 0.0521(16) 0.0440(14) 0.0005(12) 0.0091(11) 0.0015(11)
C17 0.0337(12) 0.0396(13) 0.0291(11) -0.0041(10) 0.0022(9) -0.0037(10)
C22 0.0340(12) 0.0428(13) 0.0320(12) -0.0001(10) -0.0070(10) -0.0094(10)
C16 0.0401(14) 0.0458(14) 0.0356(13) -0.0042(11) 0.0077(10) 0.0020(11)
C14 0.0277(12) 0.0521(15) 0.0373(13) 0.0025(11) 0.0007(10) -0.0039(10)
C37 0.0393(13) 0.0418(13) 0.0293(12) 0.0026(10) 0.0014(10) 0.0061(10)
C36 0.0305(12) 0.0588(17) 0.0335(13) 0.0029(11) -0.0025(10) 0.0012(11)
C21 0.0305(12) 0.0614(18) 0.0374(14) 0.0137(12) -0.0091(10) -0.0098(11)
C44 0.0458(14) 0.0482(15) 0.0306(12) 0.0016(11) 0.0021(10) -0.0121(12)
C20 0.0292(13) 0.0637(18) 0.0460(15) 0.0157(13) 0.0050(11) 0.0090(12)
C43 0.0395(13) 0.0463(15) 0.0394(13) -0.0048(11) 0.0057(11) -0.0173(11)
C35 0.0486(15) 0.0328(12) 0.0409(14) 0.0002(10) 0.0029(11) 0.0044(11)
C45 0.0549(16) 0.0377(14) 0.0446(15) 0.0077(11) 0.0084(12) -0.0066(12)
C41 0.0356(13) 0.0466(15) 0.0533(16) 0.0033(13) 0.0003(12) 0.0117(11)
C27 0.0414(15) 0.0479(16) 0.068(2) 0.0120(14) 0.0214(15) -0.0036(12)
C23 0.0394(14) 0.0457(16) 0.072(2) 0.0172(15) -0.0063(14) -0.0132(12)
C24 0.0633(19) 0.0352(14) 0.0623(19) -0.0005(13) -0.0076(15) -0.0079(13)
C26 0.0604(18) 0.0588(18) 0.0394(14) 0.0126(13) 0.0094(13) -0.0112(15)
C39 0.0287(13) 0.0495(16) 0.082(2) 0.0039(15) 0.0072(14) -0.0039(11)
C25 0.0523(17) 0.0433(15) 0.0609(19) 0.0186(14) -0.0024(14) -0.0008(13)
C40 0.0539(17) 0.0633(19) 0.0430(15) -0.0055(14) 0.0064(13) 0.0248(15)
C5S 0.075(2) 0.0578(19) 0.0507(18) -0.0048(15) 0.0077(16) -0.0103(17)
C2S 0.066(2) 0.068(2) 0.061(2) -0.0077(17) 0.0168(17) -0.0149(18)
C4S 0.0482(18) 0.083(3) 0.068(2) 0.0010(19) 0.0019(16) -0.0128(17)
C3S 0.058(2) 0.077(2) 0.072(2) 0.010(2) 0.0072(17) 0.0009(18)
C6S 0.062(2) 0.092(3) 0.0513(19) -0.0035(19) 0.0002(16) 0.010(2)
C1S 0.0476(18) 0.111(3) 0.058(2) -0.024(2) 0.0093(16) -0.020(2)

loop_
_atom_type_symbol
_atom_type_description
_atom_type_scat_dispersion_real
_atom_type_scat_dispersion_imag
_atom_type_scat_source
C C 0.0181 0.0091 'International Tables Vol C Tables 4.2.6.8 and 6.1.1.4'
H H 0.0000 0.0000 'International Tables Vol C Tables 4.2.6.8 and 6.1.1.4'
Fe Fe -1.1336 3.1974 'International Tables Vol C Tables 4.2.6.8 and 6.1.1.4'
P P 0.2955 0.4335 'International Tables Vol C Tables 4.2.6.8 and 6.1.1.4'

loop_
_geom_angle_atom_site_label_1
_geom_angle_atom_site_label_2
_geom_angle_atom_site_label_3
_geom_angle
_geom_angle_site_symmetry_1
_geom_angle_site_symmetry_3
_geom_angle_publ_flag
C19 Fe1 C18 40.49(10) . . ?
C19 Fe1 C23 117.82(13) . . ?
C19 Fe1 C24 109.36(13) . . ?
C19 Fe1 C26 168.98(13) . . ?
C22 Fe1 C18 40.85(9) . . ?
C22 Fe1 C19 68.55(11) . . ?
C22 Fe1 C23 131.79(12) . . ?
C22 Fe1 C24 170.78(12) . . ?
C22 Fe1 C26 115.63(12) . . ?
C21 Fe1 C18 68.68(10) . . ?
C21 Fe1 C19 68.89(11) . . ?
C21 Fe1 C22 40.68(11) . . ?
C21 Fe1 C27 130.42(14) . . ?
C21 Fe1 C23 169.30(14) . . ?
C21 Fe1 C24 147.90(13) . . ?
C21 Fe1 C26 107.12(12) . . ?
C21 Fe1 C25 114.62(12) . . ?
C20 Fe1 C18 68.55(10) . . ?
C20 Fe1 C19 40.99(11) . . ?
C20 Fe1 C22 68.59(12) . . ?
C20 Fe1 C21 40.95(13) . . ?
C20 Fe1 C27 168.94(14) . . ?
C20 Fe1 C23 149.47(14) . . ?
C20 Fe1 C24 116.17(14) . . ?
C20 Fe1 C26 129.46(13) . . ?
C20 Fe1 C25 107.57(13) . . ?
C27 Fe1 C18 117.34(11) . . ?
C27 Fe1 C19 149.35(13) . . ?
C27 Fe1 C22 109.13(12) . . ?
C27 Fe1 C23 39.75(14) . . ?
C27 Fe1 C24 67.77(14) . . ?
C27 Fe1 C26 40.82(14) . . ?
C23 Fe1 C18 110.40(11) . . ?
C23 Fe1 C24 40.44(13) . . ?
C24 Fe1 C18 131.90(11) . . ?
C26 Fe1 C18 148.89(12) . . ?
C26 Fe1 C23 67.83(14) . . ?
C26 Fe1 C24 68.19(14) . . ?
C25 Fe1 C18 170.40(12) . . ?
C25 Fe1 C19 131.00(13) . . ?
C25 Fe1 C22 147.12(12) . . ?
C25 Fe1 C27 68.08(13) . . ?
C25 Fe1 C23 68.15(13) . . ?
C25 Fe1 C24 40.94(13) . . ?
C25 Fe1 C26 40.25(14) . . ?
C9 P1 C28 106.59(10) . . ?
C4A C9A C9 119.25(19) . . ?
C1 C9A C4A 119.2(2) . . ?
C1 C9A C9 121.5(2) . . ?
C9A C4A C10 117.87(19) . . ?
C4 C4A C9A 118.9(2) . . ?
C4 C4A C10 123.2(2) . . ?
C4A C10 C5A 111.87(18) . . ?
C11 C10 C4A 122.9(2) . . ?
C11 C10 C5A 125.2(2) . . ?
C5A C8A C9 118.14(19) . . ?
C8 C8A C5A 119.01(19) . . ?
C8 C8A C9 122.79(19) . . ?
C8A C5A C10 118.77(19) . . ?
C5 C5A C10 122.0(2) . . ?
C5 C5A C8A 119.2(2) . . ?
C32 C31 C30 117.3(2) . . ?
C32 C31 C38 123.4(2) . . ?
C30 C31 C38 119.3(2) . . ?
C10 C11 C12 120.9(2) . . ?
C10 C11 C18 123.4(2) . . ?
C18 C11 C12 115.52(19) . . ?
C13 C12 C11 118.3(2) . . ?
C13 C12 C17 117.7(2) . . ?
C17 C12 C11 124.0(2) . . ?
C11 C18 Fe1 128.80(16) . . ?
C19 C18 Fe1 68.73(14) . . ?
C19 C18 C11 126.9(2) . . ?
C19 C18 C22 107.1(2) . . ?
C22 C18 Fe1 68.47(14) . . ?
C22 C18 C11 125.9(2) . . ?
C37 C34 C29 111.24(19) . . ?
C36 C34 C29 112.1(2) . . ?
C36 C34 C37 104.9(2) . . ?
C35 C34 C29 111.02(19) . . ?
C35 C34 C37 106.5(2) . . ?
C35 C34 C36 110.8(2) . . ?
C8A C8 H8 119.6 . . ?
C7 C8 C8A 120.9(2) . . ?
C7 C8 H8 119.6 . . ?
C28 C29 C34 125.2(2) . . ?
C30 C29 C34 117.3(2) . . ?
C30 C29 C28 117.5(2) . . ?
C32 C33 C28 118.0(2) . . ?
C32 C33 C42 118.2(2) . . ?
C28 C33 C42 123.8(2) . . ?
C8 C7 H7 120.0 . . ?
C6 C7 C8 120.1(2) . . ?
C6 C7 H7 120.0 . . ?
C31 C32 C33 122.9(2) . . ?
C31 C32 H32 118.6 . . ?
C33 C32 H32 118.6 . . ?
C9A C9 P1 113.94(15) . . ?
C8A C9 P1 132.79(17) . . ?
C8A C9 C9A 113.22(19) . . ?
C29 C28 P1 119.01(17) . . ?
C33 C28 P1 121.29(17) . . ?
C33 C28 C29 119.5(2) . . ?
C4A C4 H4 119.6 . . ?
C3 C4 C4A 120.8(2) . . ?
C3 C4 H4 119.6 . . ?
C31 C30 C29 123.1(2) . . ?
C31 C30 H30 118.4 . . ?
C29 C30 H30 118.4 . . ?
C7 C6 H6 120.1 . . ?
C5 C6 C7 119.8(2) . . ?
C5 C6 H6 120.1 . . ?
C9A C1 H1 119.4 . . ?
C2 C1 C9A 121.2(2) . . ?
C2 C1 H1 119.4 . . ?
C4 C3 H3 119.8 . . ?
C4 C3 C2 120.5(2) . . ?
C2 C3 H3 119.8 . . ?
C31 C38 C41 111.9(2) . . ?
C31 C38 C39 108.4(2) . . ?
C39 C38 C41 107.8(2) . . ?
C40 C38 C31 110.5(2) . . ?
C40 C38 C41 107.9(2) . . ?
C40 C38 C39 110.2(3) . . ?
C12 C13 H13 119.4 . . ?
C14 C13 C12 121.2(2) . . ?
C14 C13 H13 119.4 . . ?
C5A C5 H5 119.5 . . ?
C6 C5 C5A 121.0(2) . . ?
C6 C5 H5 119.5 . . ?
C44 C42 C33 111.6(2) . . ?
C44 C42 C45 107.3(2) . . ?
C43 C42 C33 110.9(2) . . ?
C43 C42 C44 110.4(2) . . ?
C43 C42 C45 105.8(2) . . ?
C45 C42 C33 110.7(2) . . ?
C1 C2 H2 120.3 . . ?
C3 C2 C1 119.3(2) . . ?
C3 C2 H2 120.3 . . ?
Fe1 C19 H19 125.7 . . ?
C18 C19 Fe1 70.78(13) . . ?
C18 C19 H19 125.8 . . ?
C18 C19 C20 108.4(2) . . ?
C20 C19 Fe1 69.26(15) . . ?
C20 C19 H19 125.8 . . ?
C16 C15 H15 120.3 . . ?
C16 C15 C14 119.5(2) . . ?
C14 C15 H15 120.3 . . ?
C12 C17 H17 119.6 . . ?
C16 C17 C12 120.8(2) . . ?
C16 C17 H17 119.6 . . ?
Fe1 C22 H22 125.7 . . ?
C18 C22 Fe1 70.68(14) . . ?
C18 C22 H22 125.7 . . ?
C21 C22 Fe1 69.50(16) . . ?
C21 C22 C18 108.6(2) . . ?
C21 C22 H22 125.7 . . ?
C15 C16 C17 120.7(2) . . ?
C15 C16 H16 119.6 . . ?
C17 C16 H16 119.6 . . ?
C13 C14 H14 120.0 . . ?
C15 C14 C13 120.0(2) . . ?
C15 C14 H14 120.0 . . ?
C34 C37 H37A 109.5 . . ?
C34 C37 H37B 109.5 . . ?
C34 C37 H37C 109.5 . . ?
H37A C37 H37B 109.5 . . ?
H37A C37 H37C 109.5 . . ?
H37B C37 H37C 109.5 . . ?
C34 C36 H36A 109.5 . . ?
C34 C36 H36B 109.5 . . ?
C34 C36 H36C 109.5 . . ?
H36A C36 H36B 109.5 . . ?
H36A C36 H36C 109.5 . . ?
H36B C36 H36C 109.5 . . ?
Fe1 C21 H21 126.2 . . ?
C22 C21 Fe1 69.82(14) . . ?
C22 C21 H21 126.1 . . ?
C22 C21 C20 107.9(2) . . ?
C20 C21 Fe1 69.52(16) . . ?
C20 C21 H21 126.1 . . ?
C42 C44 H44A 109.5 . . ?
C42 C44 H44B 109.5 . . ?
C42 C44 H44C 109.5 . . ?
H44A C44 H44B 109.5 . . ?
H44A C44 H44C 109.5 . . ?
H44B C44 H44C 109.5 . . ?
Fe1 C20 H20 126.3 . . ?
C19 C20 Fe1 69.75(15) . . ?
C19 C20 H20 126.0 . . ?
C21 C20 Fe1 69.53(15) . . ?
C21 C20 C19 107.9(2) . . ?
C21 C20 H20 126.0 . . ?
C42 C43 H43A 109.5 . . ?
C42 C43 H43B 109.5 . . ?
C42 C43 H43C 109.5 . . ?
H43A C43 H43B 109.5 . . ?
H43A C43 H43C 109.5 . . ?
H43B C43 H43C 109.5 . . ?
C34 C35 H35A 109.5 . . ?
C34 C35 H35B 109.5 . . ?
C34 C35 H35C 109.5 . . ?
H35A C35 H35B 109.5 . . ?
H35A C35 H35C 109.5 . . ?
H35B C35 H35C 109.5 . . ?
C42 C45 H45A 109.5 . . ?
C42 C45 H45B 109.5 . . ?
C42 C45 H45C 109.5 . . ?
H45A C45 H45B 109.5 . . ?
H45A C45 H45C 109.5 . . ?
H45B C45 H45C 109.5 . . ?
C38 C41 H41A 109.5 . . ?
C38 C41 H41B 109.5 . . ?
C38 C41 H41C 109.5 . . ?
H41A C41 H41B 109.5 . . ?
H41A C41 H41C 109.5 . . ?
H41B C41 H41C 109.5 . . ?
Fe1 C27 H27 125.7 . . ?
C23 C27 Fe1 70.30(18) . . ?
C23 C27 H27 125.8 . . ?
C23 C27 C26 108.4(3) . . ?
C26 C27 Fe1 69.75(17) . . ?
C26 C27 H27 125.8 . . ?
Fe1 C23 H23 126.2 . . ?
C27 C23 Fe1 69.95(17) . . ?
C27 C23 H23 125.6 . . ?
C27 C23 C24 108.7(3) . . ?
C24 C23 Fe1 69.80(17) . . ?
C24 C23 H23 125.6 . . ?
Fe1 C24 H24 126.1 . . ?
C23 C24 Fe1 69.76(17) . . ?
C23 C24 H24 126.4 . . ?
C23 C24 C25 107.2(3) . . ?
C25 C24 Fe1 69.29(17) . . ?
C25 C24 H24 126.4 . . ?
Fe1 C26 H26 126.3 . . ?
C27 C26 Fe1 69.43(17) . . ?
C27 C26 H26 126.2 . . ?
C25 C26 Fe1 69.67(17) . . ?
C25 C26 C27 107.6(3) . . ?
C25 C26 H26 126.2 . . ?
C38 C39 H39A 109.5 . . ?
C38 C39 H39B 109.5 . . ?
C38 C39 H39C 109.5 . . ?
H39A C39 H39B 109.5 . . ?
H39A C39 H39C 109.5 . . ?
H39B C39 H39C 109.5 . . ?
Fe1 C25 H25 125.7 . . ?
C24 C25 Fe1 69.76(17) . . ?
C24 C25 H25 126.0 . . ?
C26 C25 Fe1 70.08(17) . . ?
C26 C25 C24 108.0(3) . . ?
C26 C25 H25 126.0 . . ?
C38 C40 H40A 109.5 . . ?
C38 C40 H40B 109.5 . . ?
C38 C40 H40C 109.5 . . ?
H40A C40 H40B 109.5 . . ?
H40A C40 H40C 109.5 . . ?
H40B C40 H40C 109.5 . . ?
C4S C5S H5S 120.6 . . ?
C4S C5S C6S 118.7(4) . . ?
C6S C5S H5S 120.6 . . ?
C3S C2S H2S 119.7 . . ?
C1S C2S H2S 119.7 . . ?
C1S C2S C3S 120.6(4) . . ?
C5S C4S H4S 119.6 . . ?
C5S C4S C3S 120.9(3) . . ?
C3S C4S H4S 119.6 . . ?
C2S C3S C4S 119.3(4) . . ?
C2S C3S H3S 120.3 . . ?
C4S C3S H3S 120.3 . . ?
C5S C6S H6S 120.0 . . ?
C5S C6S C1S 119.9(4) . . ?
C1S C6S H6S 120.0 . . ?
C2S C1S C6S 120.5(3) . . ?
C2S C1S H1S 119.8 . . ?
C6S C1S H1S 119.8 . . ?

loop_
_geom_bond_atom_site_label_1
_geom_bond_atom_site_label_2
_geom_bond_distance
_geom_bond_site_symmetry_2
_geom_bond_publ_flag
Fe1 C18 2.073(2) . ?
Fe1 C19 2.046(2) . ?
Fe1 C22 2.044(3) . ?
Fe1 C21 2.039(3) . ?
Fe1 C20 2.039(3) . ?
Fe1 C27 2.042(3) . ?
Fe1 C23 2.046(3) . ?
Fe1 C24 2.047(3) . ?
Fe1 C26 2.046(3) . ?
Fe1 C25 2.041(3) . ?
P1 C9 1.701(2) . ?
P1 C28 1.845(2) . ?
C9A C4A 1.408(3) . ?
C9A C9 1.487(3) . ?
C9A C1 1.400(3) . ?
C4A C10 1.487(3) . ?
C4A C4 1.401(3) . ?
C10 C5A 1.492(3) . ?
C10 C11 1.352(3) . ?
C8A C5A 1.414(3) . ?
C8A C8 1.398(3) . ?
C8A C9 1.483(3) . ?
C5A C5 1.398(3) . ?
C31 C32 1.384(3) . ?
C31 C30 1.392(3) . ?
C31 C38 1.531(3) . ?
C11 C12 1.501(3) . ?
C11 C18 1.488(3) . ?
C12 C13 1.394(3) . ?
C12 C17 1.396(3) . ?
C18 C19 1.425(4) . ?
C18 C22 1.437(3) . ?
C34 C29 1.550(3) . ?
C34 C37 1.549(3) . ?
C34 C36 1.531(3) . ?
C34 C35 1.527(3) . ?
C8 H8 0.9500 . ?
C8 C7 1.391(3) . ?
C29 C28 1.428(3) . ?
C29 C30 1.392(3) . ?
C33 C32 1.397(3) . ?
C33 C28 1.417(3) . ?
C33 C42 1.549(3) . ?
C7 H7 0.9500 . ?
C7 C6 1.388(3) . ?
C32 H32 0.9500 . ?
C4 H4 0.9500 . ?
C4 C3 1.385(3) . ?
C30 H30 0.9500 . ?
C6 H6 0.9500 . ?
C6 C5 1.387(3) . ?
C1 H1 0.9500 . ?
C1 C2 1.389(3) . ?
C3 H3 0.9500 . ?
C3 C2 1.386(4) . ?
C38 C41 1.531(4) . ?
C38 C39 1.531(4) . ?
C38 C40 1.528(4) . ?
C13 H13 0.9500 . ?
C13 C14 1.390(3) . ?
C5 H5 0.9500 . ?
C42 C44 1.539(4) . ?
C42 C43 1.535(3) . ?
C42 C45 1.547(4) . ?
C2 H2 0.9500 . ?
C19 H19 0.9500 . ?
C19 C20 1.430(4) . ?
C15 H15 0.9500 . ?
C15 C16 1.378(4) . ?
C15 C14 1.379(4) . ?
C17 H17 0.9500 . ?
C17 C16 1.382(4) . ?
C22 H22 0.9500 . ?
C22 C21 1.419(4) . ?
C16 H16 0.9500 . ?
C14 H14 0.9500 . ?
C37 H37A 0.9800 . ?
C37 H37B 0.9800 . ?
C37 H37C 0.9800 . ?
C36 H36A 0.9800 . ?
C36 H36B 0.9800 . ?
C36 H36C 0.9800 . ?
C21 H21 0.9500 . ?
C21 C20 1.427(5) . ?
C44 H44A 0.9800 . ?
C44 H44B 0.9800 . ?
C44 H44C 0.9800 . ?
C20 H20 0.9500 . ?
C43 H43A 0.9800 . ?
C43 H43B 0.9800 . ?
C43 H43C 0.9800 . ?
C35 H35A 0.9800 . ?
C35 H35B 0.9800 . ?
C35 H35C 0.9800 . ?
C45 H45A 0.9800 . ?
C45 H45B 0.9800 . ?
C45 H45C 0.9800 . ?
C41 H41A 0.9800 . ?
C41 H41B 0.9800 . ?
C41 H41C 0.9800 . ?
C27 H27 0.9500 . ?
C27 C23 1.390(5) . ?
C27 C26 1.425(5) . ?
C23 H23 0.9500 . ?
C23 C24 1.415(5) . ?
C24 H24 0.9500 . ?
C24 C25 1.430(5) . ?
C26 H26 0.9500 . ?
C26 C25 1.406(5) . ?
C39 H39A 0.9800 . ?
C39 H39B 0.9800 . ?
C39 H39C 0.9800 . ?
C25 H25 0.9500 . ?
C40 H40A 0.9800 . ?
C40 H40B 0.9800 . ?
C40 H40C 0.9800 . ?
C5S H5S 0.9500 . ?
C5S C4S 1.377(5) . ?
C5S C6S 1.379(5) . ?
C2S H2S 0.9500 . ?
C2S C3S 1.370(5) . ?
C2S C1S 1.348(6) . ?
C4S H4S 0.9500 . ?
C4S C3S 1.380(6) . ?
C3S H3S 0.9500 . ?
C6S H6S 0.9500 . ?
C6S C1S 1.386(6) . ?
C1S H1S 0.9500 . ?

loop_
_geom_torsion_atom_site_label_1
_geom_torsion_atom_site_label_2
_geom_torsion_atom_site_label_3
_geom_torsion_atom_site_label_4
_geom_torsion
_geom_torsion_site_symmetry_1
_geom_torsion_site_symmetry_2
_geom_torsion_site_symmetry_3
_geom_torsion_site_symmetry_4
_geom_torsion_publ_flag
Fe1 C18 C19 C20 -59.26(19) . . . . ?
Fe1 C18 C22 C21 59.34(18) . . . . ?
Fe1 C19 C20 C21 -59.25(19) . . . . ?
Fe1 C22 C21 C20 59.33(19) . . . . ?
Fe1 C21 C20 C19 59.39(19) . . . . ?
Fe1 C27 C23 C24 59.2(2) . . . . ?
Fe1 C27 C26 C25 -59.4(2) . . . . ?
Fe1 C23 C24 C25 59.4(2) . . . . ?
Fe1 C24 C25 C26 59.9(2) . . . . ?
Fe1 C26 C25 C24 -59.7(2) . . . . ?
C9A C4A C10 C5A 38.5(3) . . . . ?
C9A C4A C10 C11 -138.7(2) . . . . ?
C9A C4A C4 C3 2.2(3) . . . . ?
C9A C1 C2 C3 0.5(4) . . . . ?
C4A C9A C9 P1 145.45(18) . . . . ?
C4A C9A C9 C8A -32.4(3) . . . . ?
C4A C9A C1 C2 1.8(4) . . . . ?
C4A C10 C5A C8A -37.5(3) . . . . ?
C4A C10 C5A C5 139.2(2) . . . . ?
C4A C10 C11 C12 3.1(3) . . . . ?
C4A C10 C11 C18 177.9(2) . . . . ?
C4A C4 C3 C2 0.2(4) . . . . ?
C10 C4A C4 C3 179.9(2) . . . . ?
C10 C5A C5 C6 -177.4(2) . . . . ?
C10 C11 C12 C13 63.7(3) . . . . ?
C10 C11 C12 C17 -117.8(3) . . . . ?
C10 C11 C18 Fe1 -137.8(2) . . . . ?
C10 C11 C18 C19 -46.6(4) . . . . ?
C10 C11 C18 C22 132.1(3) . . . . ?
C8A C5A C5 C6 -0.6(4) . . . . ?
C8A C8 C7 C6 0.5(4) . . . . ?
C5A C10 C11 C12 -173.8(2) . . . . ?
C5A C10 C11 C18 1.0(4) . . . . ?
C5A C8A C8 C7 -2.2(3) . . . . ?
C5A C8A C9 P1 -144.0(2) . . . . ?
C5A C8A C9 C9A 33.3(3) . . . . ?
C11 C10 C5A C8A 139.7(2) . . . . ?
C11 C10 C5A C5 -43.6(3) . . . . ?
C11 C12 C13 C14 178.3(2) . . . . ?
C11 C12 C17 C16 -179.2(2) . . . . ?
C11 C18 C19 Fe1 -123.3(2) . . . . ?
C11 C18 C19 C20 177.5(2) . . . . ?
C11 C18 C22 Fe1 123.1(2) . . . . ?
C11 C18 C22 C21 -177.6(2) . . . . ?
C12 C11 C18 Fe1 37.2(3) . . . . ?
C12 C11 C18 C19 128.5(2) . . . . ?
C12 C11 C18 C22 -52.8(3) . . . . ?
C12 C13 C14 C15 0.9(4) . . . . ?
C12 C17 C16 C15 1.2(4) . . . . ?
C18 C11 C12 C13 -111.5(2) . . . . ?
C18 C11 C12 C17 67.0(3) . . . . ?
C18 C19 C20 Fe1 60.20(18) . . . . ?
C18 C19 C20 C21 1.0(3) . . . . ?
C18 C22 C21 Fe1 -60.07(17) . . . . ?
C18 C22 C21 C20 -0.7(3) . . . . ?
C34 C29 C28 P1 -16.4(3) . . . . ?
C34 C29 C28 C33 168.2(2) . . . . ?
C34 C29 C30 C31 -178.8(2) . . . . ?
C8 C8A C5A C10 179.0(2) . . . . ?
C8 C8A C5A C5 2.2(3) . . . . ?
C8 C8A C9 P1 38.7(3) . . . . ?
C8 C8A C9 C9A -144.0(2) . . . . ?
C8 C7 C6 C5 1.1(4) . . . . ?
C7 C6 C5 C5A -1.0(4) . . . . ?
C32 C31 C30 C29 7.2(3) . . . . ?
C32 C31 C38 C41 4.0(3) . . . . ?
C32 C31 C38 C39 -114.9(3) . . . . ?
C32 C31 C38 C40 124.3(3) . . . . ?
C32 C33 C28 P1 -161.37(17) . . . . ?
C32 C33 C28 C29 13.9(3) . . . . ?
C32 C33 C42 C44 99.9(3) . . . . ?
C32 C33 C42 C43 -136.6(2) . . . . ?
C32 C33 C42 C45 -19.4(3) . . . . ?
C9 P1 C28 C29 -95.85(19) . . . . ?
C9 P1 C28 C33 79.44(19) . . . . ?
C9 C9A C4A C10 -4.0(3) . . . . ?
C9 C9A C4A C4 173.8(2) . . . . ?
C9 C9A C1 C2 -175.1(2) . . . . ?
C9 C8A C5A C10 1.6(3) . . . . ?
C9 C8A C5A C5 -175.2(2) . . . . ?
C9 C8A C8 C7 175.1(2) . . . . ?
C28 P1 C9 C9A 173.21(16) . . . . ?
C28 P1 C9 C8A -9.5(2) . . . . ?
C28 C29 C30 C31 2.3(3) . . . . ?
C28 C33 C32 C31 -4.2(3) . . . . ?
C28 C33 C42 C44 -82.2(3) . . . . ?
C28 C33 C42 C43 41.3(3) . . . . ?
C28 C33 C42 C45 158.5(2) . . . . ?
C4 C4A C10 C5A -139.2(2) . . . . ?
C4 C4A C10 C11 43.5(3) . . . . ?
C4 C3 C2 C1 -1.5(4) . . . . ?
C30 C31 C32 C33 -6.2(3) . . . . ?
C30 C31 C38 C41 -175.3(2) . . . . ?
C30 C31 C38 C39 65.8(3) . . . . ?
C30 C31 C38 C40 -55.0(3) . . . . ?
C30 C29 C28 P1 162.39(17) . . . . ?
C30 C29 C28 C33 -13.0(3) . . . . ?
C1 C9A C4A C10 179.0(2) . . . . ?
C1 C9A C4A C4 -3.1(3) . . . . ?
C1 C9A C9 P1 -37.6(3) . . . . ?
C1 C9A C9 C8A 144.5(2) . . . . ?
C38 C31 C32 C33 174.5(2) . . . . ?
C38 C31 C30 C29 -173.5(2) . . . . ?
C13 C12 C17 C16 -0.7(4) . . . . ?
C42 C33 C32 C31 173.9(2) . . . . ?
C42 C33 C28 P1 20.7(3) . . . . ?
C42 C33 C28 C29 -164.0(2) . . . . ?
C19 C18 C22 Fe1 -58.02(17) . . . . ?
C19 C18 C22 C21 1.3(3) . . . . ?
C17 C12 C13 C14 -0.4(4) . . . . ?
C22 C18 C19 Fe1 57.85(16) . . . . ?
C22 C18 C19 C20 -1.4(3) . . . . ?
C22 C21 C20 Fe1 -59.51(18) . . . . ?
C22 C21 C20 C19 -0.1(3) . . . . ?
C16 C15 C14 C13 -0.3(4) . . . . ?
C14 C15 C16 C17 -0.7(4) . . . . ?
C37 C34 C29 C28 -161.8(2) . . . . ?
C37 C34 C29 C30 19.4(3) . . . . ?
C36 C34 C29 C28 -44.7(3) . . . . ?
C36 C34 C29 C30 136.5(2) . . . . ?
C35 C34 C29 C28 79.8(3) . . . . ?
C35 C34 C29 C30 -99.0(2) . . . . ?
C27 C23 C24 Fe1 -59.3(2) . . . . ?
C27 C23 C24 C25 0.1(3) . . . . ?
C27 C26 C25 Fe1 59.3(2) . . . . ?
C27 C26 C25 C24 -0.4(3) . . . . ?
C23 C27 C26 Fe1 59.9(2) . . . . ?
C23 C27 C26 C25 0.5(3) . . . . ?
C23 C24 C25 Fe1 -59.7(2) . . . . ?
C23 C24 C25 C26 0.2(3) . . . . ?
C26 C27 C23 Fe1 -59.6(2) . . . . ?
C26 C27 C23 C24 -0.4(3) . . . . ?
C5S C4S C3S C2S -0.5(6) . . . . ?
C5S C6S C1S C2S -0.6(6) . . . . ?
C4S C5S C6S C1S -0.6(6) . . . . ?
C3S C2S C1S C6S 1.4(6) . . . . ?
C6S C5S C4S C3S 1.2(6) . . . . ?
C1S C2S C3S C4S -0.8(6) . . . . ?
